data_7006778
loop_
_publ_author_name
'Bai, Guangcai'
'Wei, Pingrong'
'Das, Anjan K.'
'Stephan, Douglas W.'

_publ_section_title
;
 P-H and P-P bond activation by Ni(I) and Fe(I)
 beta-diketiminato-complexes.
;
_journal_issue 9
_journal_name_full 'Dalton transactions (Cambridge, England : 2003)'
_journal_page_first 1141
_journal_page_last 1146
_journal_paper_doi 10.1039/b513892b
_journal_year 2006
_chemical_formula_sum 'C41 H52 N2 Ni P'
_chemical_formula_weight 662.53
_space_group_IT_number 14
_symmetry_cell_setting monoclinic
_symmetry_space_group_name_Hall '-P 2yn'
_symmetry_space_group_name_H-M 'P 1 21/n 1'
_atom_sites_solution_hydrogens geom
_atom_sites_solution_primary direct
_atom_sites_solution_secondary difmap
_audit_creation_method SHELXL-97
_cell_angle_alpha 90.00
_cell_angle_beta 101.689(2)
_cell_angle_gamma 90.00
_cell_formula_units_Z 4
_cell_length_a 13.3110(16)
_cell_length_b 20.471(2)
_cell_length_c 14.5076(17)
_cell_measurement_temperature 298(2)
_cell_measurement_theta_max 25.0
_cell_measurement_theta_min 2.0
_cell_volume 3871.2(8)
_computing_structure_refinement 'SHELXL-97 (Sheldrick, 1997)'
_computing_structure_solution 'SHELXS-97 (Sheldrick, 1990)'
_diffrn_ambient_temperature 298(2)
_diffrn_measured_fraction_theta_full 0.999
_diffrn_measured_fraction_theta_max 0.999
_diffrn_radiation_monochromator graphite
_diffrn_radiation_source 'fine-focus sealed tube'
_diffrn_radiation_type MoK\a
_diffrn_radiation_wavelength 0.71073
_diffrn_reflns_av_R_equivalents 0.0770
_diffrn_reflns_av_sigmaI/netI 0.0625
_diffrn_reflns_limit_h_max 15
_diffrn_reflns_limit_h_min -15
_diffrn_reflns_limit_k_max 24
_diffrn_reflns_limit_k_min -24
_diffrn_reflns_limit_l_max 17
_diffrn_reflns_limit_l_min -17
_diffrn_reflns_number 36847
_diffrn_reflns_theta_full 25.00
_diffrn_reflns_theta_max 25.00
_diffrn_reflns_theta_min 1.74
_exptl_absorpt_coefficient_mu 0.571
_exptl_absorpt_correction_T_max 1.00000
_exptl_absorpt_correction_T_min 0.865586
_exptl_absorpt_correction_type sadabs
_exptl_crystal_density_diffrn 1.137
_exptl_crystal_density_method 'not measured'
_exptl_crystal_F_000 1420
_exptl_crystal_size_max 0.27
_exptl_crystal_size_mid 0.25
_exptl_crystal_size_min 0.21
_refine_diff_density_max 0.576
_refine_diff_density_min -0.365
_refine_diff_density_rms 0.057
_refine_ls_extinction_method none
_refine_ls_goodness_of_fit_ref 0.967
_refine_ls_hydrogen_treatment mixed
_refine_ls_matrix_type full
_refine_ls_number_parameters 418
_refine_ls_number_reflns 6799
_refine_ls_number_restraints 6
_refine_ls_restrained_S_all 1.028
_refine_ls_R_factor_all 0.1294
_refine_ls_R_factor_gt 0.0649
_refine_ls_shift/su_max 0.003
_refine_ls_shift/su_mean 0.000
_refine_ls_structure_factor_coef Fsqd
_refine_ls_weighting_details 'calc w=1/[\s^2^(Fo^2^)+(0.1014P)^2^+3.7878P] where P=(Fo^2^+2Fc^2^)/3'
_refine_ls_weighting_scheme calc
_refine_ls_wR_factor_gt 0.1504
_refine_ls_wR_factor_ref 0.1950
_reflns_number_gt 3732
_reflns_number_total 6799
_reflns_threshold_expression >2sigma(I)
_cod_data_source_file b513892b.txt
_cod_data_source_block (NacNac)Ni(PHPh2)
_cod_original_sg_symbol_H-M P2(1)/n
_cod_database_code 7006778

loop_
_symmetry_equiv_pos_as_xyz
'x, y, z'
'-x+1/2, y+1/2, -z+1/2'
'-x, -y, -z'
'x-1/2, -y-1/2, z-1/2'

loop_
_atom_site_label
_atom_site_type_symbol
_atom_site_fract_x
_atom_site_fract_y
_atom_site_fract_z
_atom_site_U_iso_or_equiv
_atom_site_adp_type
_atom_site_occupancy
_atom_site_symmetry_multiplicity
_atom_site_calc_flag
_atom_site_refinement_flags
_atom_site_disorder_assembly
_atom_site_disorder_group
Ni1 Ni 1.02268(5) 0.79345(3) 0.81040(4) 0.0609(3) Uani 1 1 d . . .
P1 P 0.92289(14) 0.73913(8) 0.69849(12) 0.0647(5) Uani 0.86 1 d PD . .
H30A H 0.8313 0.7336 0.7062 0.091(19) Uiso 0.86 1 d P . .
P1A P 1.0205(11) 0.7390(5) 0.6928(7) 0.091(4) Uani 0.14 1 d PD . .
N1 N 0.9981(3) 0.77311(18) 0.9330(3) 0.0555(10) Uani 1 1 d . . .
N2 N 1.1106(3) 0.86517(18) 0.8461(3) 0.0589(10) Uani 1 1 d . . .
C1 C 0.9187(4) 0.7262(2) 0.9369(3) 0.0588(13) Uani 1 1 d . . .
C2 C 0.9429(4) 0.6603(2) 0.9543(4) 0.0682(14) Uani 1 1 d . . .
C3 C 0.8615(6) 0.6161(3) 0.9469(4) 0.0889(18) Uani 1 1 d . . .
H3A H 0.8754 0.5718 0.9565 0.107 Uiso 1 1 calc R . .
C4 C 0.7625(5) 0.6368(4) 0.9260(5) 0.098(2) Uani 1 1 d . . .
H4A H 0.7095 0.6066 0.9215 0.118 Uiso 1 1 calc R . .
C5 C 0.7403(5) 0.7015(4) 0.9114(4) 0.0875(18) Uani 1 1 d . . .
H5A H 0.6721 0.7147 0.8980 0.105 Uiso 1 1 calc R . .
C6 C 0.8165(4) 0.7478(3) 0.9161(4) 0.0695(14) Uani 1 1 d . . .
C7 C 1.0530(5) 0.6365(3) 0.9819(5) 0.0886(18) Uani 1 1 d . . .
H7A H 1.0978 0.6749 0.9873 0.106 Uiso 1 1 calc R . .
C8 C 1.0819(6) 0.5918(4) 0.9076(6) 0.133(3) Uani 1 1 d . . .
H8A H 1.0688 0.6136 0.8478 0.199 Uiso 1 1 calc R . .
H8B H 1.0417 0.5525 0.9033 0.199 Uiso 1 1 calc R . .
H8C H 1.1534 0.5809 0.9249 0.199 Uiso 1 1 calc R . .
C9 C 1.0742(7) 0.6017(4) 1.0771(6) 0.146(3) Uani 1 1 d . . .
H9A H 1.0561 0.6299 1.1240 0.219 Uiso 1 1 calc R . .
H9B H 1.1457 0.5908 1.0942 0.219 Uiso 1 1 calc R . .
H9C H 1.0339 0.5624 1.0728 0.219 Uiso 1 1 calc R . .
C10 C 0.7898(4) 0.8188(3) 0.9023(5) 0.0890(18) Uani 1 1 d . . .
H10A H 0.8526 0.8422 0.8971 0.107 Uiso 1 1 calc R . .
C11 C 0.7102(7) 0.8335(4) 0.8144(6) 0.168(4) Uani 1 1 d . . .
H11A H 0.7321 0.8155 0.7606 0.252 Uiso 1 1 calc R . .
H11B H 0.7023 0.8799 0.8070 0.252 Uiso 1 1 calc R . .
H11C H 0.6458 0.8143 0.8199 0.252 Uiso 1 1 calc R . .
C12 C 0.7513(10) 0.8478(4) 0.9829(6) 0.195(5) Uani 1 1 d . . .
H12A H 0.7998 0.8395 1.0404 0.293 Uiso 1 1 calc R . .
H12B H 0.6865 0.8284 0.9866 0.293 Uiso 1 1 calc R . .
H12C H 0.7428 0.8940 0.9738 0.293 Uiso 1 1 calc R . .
C13 C 1.0229(5) 0.7847(3) 1.1055(4) 0.096(2) Uani 1 1 d . . .
H13A H 0.9580 0.8027 1.1118 0.143 Uiso 1 1 calc R . .
H13B H 1.0760 0.8015 1.1547 0.143 Uiso 1 1 calc R . .
H13C H 1.0207 0.7380 1.1101 0.143 Uiso 1 1 calc R . .
C14 C 1.0450(4) 0.8036(2) 1.0113(4) 0.0629(13) Uani 1 1 d . . .
C15 C 1.1142(4) 0.8541(3) 1.0104(4) 0.0692(14) Uani 1 1 d . . .
H15A H 1.1460 0.8698 1.0693 0.083 Uiso 1 1 calc R . .
C16 C 1.1430(4) 0.8848(2) 0.9334(4) 0.0663(14) Uani 1 1 d . . .
C17 C 1.2121(6) 0.9440(3) 0.9542(5) 0.114(3) Uani 1 1 d . . .
H17A H 1.2809 0.9320 0.9504 0.172 Uiso 1 1 calc R . .
H17B H 1.2112 0.9597 1.0163 0.172 Uiso 1 1 calc R . .
H17C H 1.1881 0.9776 0.9090 0.172 Uiso 1 1 calc R . .
C18 C 1.1335(4) 0.9021(2) 0.7692(4) 0.0656(14) Uani 1 1 d . . .
C19 C 1.2224(5) 0.8872(3) 0.7349(4) 0.0768(16) Uani 1 1 d . . .
C20 C 1.2410(6) 0.9237(4) 0.6593(5) 0.105(2) Uani 1 1 d . . .
H20A H 1.2995 0.9150 0.6357 0.126 Uiso 1 1 calc R . .
C21 C 1.1771(8) 0.9711(4) 0.6193(5) 0.120(3) Uani 1 1 d . . .
H21A H 1.1926 0.9950 0.5694 0.144 Uiso 1 1 calc R . .
C22 C 1.0881(7) 0.9846(3) 0.6518(5) 0.111(2) Uani 1 1 d . . .
H22A H 1.0435 1.0168 0.6226 0.133 Uiso 1 1 calc R . .
C23 C 1.0655(5) 0.9504(3) 0.7275(4) 0.0836(17) Uani 1 1 d . . .
C24 C 1.2920(4) 0.8325(3) 0.7741(5) 0.0930(19) Uani 1 1 d . . .
H24A H 1.2670 0.8146 0.8279 0.112 Uiso 1 1 calc R . .
C25 C 1.2864(8) 0.7784(4) 0.7019(6) 0.158(4) Uani 1 1 d . . .
H25A H 1.2163 0.7655 0.6804 0.238 Uiso 1 1 calc R . .
H25B H 1.3257 0.7416 0.7301 0.238 Uiso 1 1 calc R . .
H25C H 1.3139 0.7938 0.6496 0.238 Uiso 1 1 calc R . .
C26 C 1.4030(7) 0.8518(6) 0.8086(10) 0.234(6) Uani 1 1 d . . .
H26A H 1.4071 0.8859 0.8545 0.351 Uiso 1 1 calc R . .
H26B H 1.4310 0.8670 0.7565 0.351 Uiso 1 1 calc R . .
H26C H 1.4413 0.8145 0.8365 0.351 Uiso 1 1 calc R . .
C27 C 0.9662(6) 0.9653(3) 0.7612(6) 0.112(2) Uani 1 1 d . . .
H27A H 0.9608 0.9344 0.8116 0.135 Uiso 1 1 calc R . .
C28 C 0.8724(7) 0.9572(5) 0.6839(8) 0.166(4) Uani 1 1 d . . .
H28A H 0.8121 0.9671 0.7081 0.249 Uiso 1 1 calc R . .
H28B H 0.8687 0.9130 0.6614 0.249 Uiso 1 1 calc R . .
H28C H 0.8766 0.9864 0.6331 0.249 Uiso 1 1 calc R . .
C29 C 0.9660(10) 1.0336(5) 0.8003(8) 0.216(6) Uani 1 1 d . . .
H29A H 0.9025 1.0412 0.8202 0.324 Uiso 1 1 calc R . .
H29B H 0.9734 1.0646 0.7525 0.324 Uiso 1 1 calc R . .
H29C H 1.0220 1.0383 0.8532 0.324 Uiso 1 1 calc R . .
C36 C 0.9104(5) 0.7767(2) 0.5838(4) 0.0728(15) Uani 1 1 d D . .
C37 C 0.8207(5) 0.7700(3) 0.5179(5) 0.0903(19) Uani 1 1 d . . .
H37A H 0.7691 0.7433 0.5317 0.108 Uiso 1 1 calc R . .
C41 C 0.9846(5) 0.8166(3) 0.5578(5) 0.0905(18) Uani 1 1 d D . .
H41A H 1.0461 0.8230 0.6005 0.109 Uiso 1 1 calc R . .
C40 C 0.9707(6) 0.8467(3) 0.4722(5) 0.0945(19) Uani 1 1 d . . .
H40A H 1.0228 0.8718 0.4562 0.113 Uiso 1 1 calc R . .
C30 C 0.9473(7) 0.6545(3) 0.6743(5) 0.104(2) Uani 1 1 d D . .
C38 C 0.8053(6) 0.8009(3) 0.4340(5) 0.101(2) Uani 1 1 d . . .
H38A H 0.7432 0.7960 0.3916 0.122 Uiso 1 1 calc R . .
C39 C 0.8804(7) 0.8394(3) 0.4113(5) 0.099(2) Uani 1 1 d . . .
H39A H 0.8693 0.8606 0.3534 0.119 Uiso 1 1 calc R . .
C35 C 1.0169(9) 0.6298(5) 0.6319(8) 0.168(4) Uani 1 1 d D . .
H35A H 1.0597 0.6592 0.6095 0.202 Uiso 1 1 calc R . .
C31 C 0.8810(7) 0.6085(4) 0.7013(6) 0.133(3) Uani 1 1 d . . .
H31A H 0.8275 0.6226 0.7289 0.160 Uiso 1 1 calc R . .
C33 C 0.9712(15) 0.5253(7) 0.6457(11) 0.198(9) Uani 1 1 d . . .
H33A H 0.9814 0.4810 0.6363 0.238 Uiso 1 1 calc R . .
C34 C 1.0320(16) 0.5660(7) 0.6178(11) 0.242(9) Uani 1 1 d . . .
H34A H 1.0846 0.5519 0.5890 0.290 Uiso 1 1 calc R . .
C32 C 0.8938(12) 0.5423(6) 0.6875(10) 0.185(6) Uani 1 1 d . . .
H32A H 0.8510 0.5113 0.7063 0.222 Uiso 1 1 calc R . .

loop_
_atom_site_aniso_label
_atom_site_aniso_U_11
_atom_site_aniso_U_22
_atom_site_aniso_U_33
_atom_site_aniso_U_23
_atom_site_aniso_U_13
_atom_site_aniso_U_12
Ni1 0.0659(4) 0.0541(4) 0.0678(4) -0.0124(3) 0.0256(3) -0.0117(3)
P1 0.0718(11) 0.0578(10) 0.0696(11) -0.0112(8) 0.0266(9) -0.0176(9)
P1A 0.137(12) 0.055(7) 0.079(8) -0.005(5) 0.019(8) -0.009(7)
N1 0.052(2) 0.049(2) 0.067(3) -0.0010(19) 0.016(2) -0.0009(18)
N2 0.063(3) 0.050(2) 0.069(3) -0.007(2) 0.026(2) -0.0071(19)
C1 0.061(3) 0.056(3) 0.062(3) 0.002(2) 0.020(3) -0.007(2)
C2 0.070(4) 0.054(3) 0.082(4) 0.002(3) 0.020(3) -0.011(3)
C3 0.107(5) 0.066(4) 0.100(5) -0.002(3) 0.035(4) -0.020(4)
C4 0.075(5) 0.108(6) 0.115(5) -0.002(4) 0.028(4) -0.038(4)
C5 0.064(4) 0.106(5) 0.095(5) 0.007(4) 0.023(3) -0.007(4)
C6 0.061(3) 0.081(4) 0.070(4) 0.005(3) 0.021(3) -0.008(3)
C7 0.088(4) 0.052(3) 0.124(5) -0.003(3) 0.019(4) 0.003(3)
C8 0.111(6) 0.122(6) 0.164(8) -0.024(6) 0.026(5) 0.036(5)
C9 0.154(8) 0.134(7) 0.131(7) 0.017(6) -0.017(6) 0.024(6)
C10 0.061(4) 0.092(4) 0.114(5) 0.026(4) 0.018(3) 0.016(3)
C11 0.199(10) 0.150(8) 0.139(7) 0.011(6) -0.003(7) 0.083(7)
C12 0.344(16) 0.119(7) 0.127(7) -0.007(6) 0.060(9) 0.085(9)
C13 0.119(5) 0.108(5) 0.065(4) -0.001(3) 0.029(4) -0.027(4)
C14 0.061(3) 0.065(3) 0.064(3) 0.001(3) 0.016(3) -0.002(3)
C15 0.073(3) 0.068(3) 0.066(3) -0.012(3) 0.012(3) -0.012(3)
C16 0.071(3) 0.053(3) 0.078(4) -0.010(3) 0.023(3) -0.012(3)
C17 0.140(6) 0.108(5) 0.098(5) -0.028(4) 0.031(4) -0.070(5)
C18 0.075(4) 0.053(3) 0.077(4) -0.007(3) 0.036(3) -0.016(3)
C19 0.081(4) 0.070(4) 0.087(4) -0.007(3) 0.034(3) -0.023(3)
C20 0.115(6) 0.097(5) 0.118(6) 0.002(5) 0.061(5) -0.026(5)
C21 0.171(8) 0.096(6) 0.111(6) 0.014(5) 0.071(6) -0.036(6)
C22 0.158(7) 0.058(4) 0.125(6) 0.021(4) 0.049(5) -0.005(4)
C23 0.116(5) 0.050(3) 0.094(4) 0.002(3) 0.043(4) -0.001(3)
C24 0.064(4) 0.112(5) 0.112(5) -0.003(4) 0.040(4) -0.006(4)
C25 0.231(11) 0.132(7) 0.122(7) -0.005(6) 0.060(7) 0.077(7)
C26 0.090(7) 0.247(14) 0.341(18) 0.051(12) -0.015(8) -0.025(8)
C27 0.120(6) 0.086(5) 0.142(7) 0.029(5) 0.053(6) 0.034(4)
C28 0.125(8) 0.139(8) 0.240(12) 0.008(8) 0.051(8) 0.035(6)
C29 0.222(12) 0.185(11) 0.252(14) -0.089(10) 0.073(10) 0.049(10)
C36 0.097(4) 0.049(3) 0.071(4) -0.008(3) 0.013(3) -0.006(3)
C37 0.104(5) 0.072(4) 0.100(5) -0.011(4) 0.033(4) -0.028(4)
C41 0.078(4) 0.086(4) 0.100(5) -0.006(4) 0.002(4) -0.014(3)
C40 0.104(5) 0.086(5) 0.096(5) 0.019(4) 0.028(4) -0.015(4)
C30 0.178(8) 0.048(4) 0.084(5) 0.001(3) 0.016(5) -0.017(4)
C38 0.098(5) 0.093(5) 0.105(6) -0.006(4) 0.001(4) 0.000(4)
C39 0.130(6) 0.079(5) 0.083(5) 0.013(4) 0.008(5) 0.004(4)
C35 0.242(12) 0.104(7) 0.188(10) 0.000(7) 0.114(9) 0.020(7)
C31 0.165(8) 0.099(6) 0.120(6) 0.018(5) -0.010(5) -0.004(6)
C33 0.30(2) 0.084(8) 0.181(13) -0.027(8) -0.026(13) 0.042(11)
C34 0.41(3) 0.114(10) 0.243(15) -0.011(11) 0.164(16) 0.059(13)
C32 0.224(15) 0.094(9) 0.195(13) 0.055(8) -0.058(10) -0.058(8)

loop_
_atom_type_symbol
_atom_type_description
_atom_type_scat_dispersion_real
_atom_type_scat_dispersion_imag
_atom_type_scat_source
C C 0.0033 0.0016 'International Tables Vol C Tables 4.2.6.8 and 6.1.1.4'
H H 0.0000 0.0000 'International Tables Vol C Tables 4.2.6.8 and 6.1.1.4'
N N 0.0061 0.0033 'International Tables Vol C Tables 4.2.6.8 and 6.1.1.4'
P P 0.1023 0.0942 'International Tables Vol C Tables 4.2.6.8 and 6.1.1.4'
Ni Ni 0.3393 1.1124 'International Tables Vol C Tables 4.2.6.8 and 6.1.1.4'

loop_
_geom_angle_atom_site_label_1
_geom_angle_atom_site_label_2
_geom_angle_atom_site_label_3
_geom_angle
_geom_angle_site_symmetry_1
_geom_angle_site_symmetry_3
_geom_angle_publ_flag
N2 Ni1 N1 97.35(17) . . ?
N2 Ni1 P1A 124.1(4) . . ?
N1 Ni1 P1A 133.1(3) . . ?
N2 Ni1 P1 148.45(14) . . ?
N1 Ni1 P1 112.74(13) . . ?
P1A Ni1 P1 36.2(4) . . ?
P1A P1 C30 76.6(5) . . ?
P1A P1 C36 81.5(5) . . ?
C30 P1 C36 102.4(3) . . ?
P1A P1 Ni1 65.7(4) . . ?
C30 P1 Ni1 121.7(3) . . ?
C36 P1 Ni1 113.3(2) . . ?
P1 P1A C30 63.0(5) . . ?
P1 P1A Ni1 78.0(6) . . ?
C30 P1A Ni1 121.1(7) . . ?
P1 P1A C36 59.6(5) . . ?
C30 P1A C36 88.3(5) . . ?
Ni1 P1A C36 108.8(6) . . ?
C14 N1 C1 120.0(4) . . ?
C14 N1 Ni1 123.3(3) . . ?
C1 N1 Ni1 116.5(3) . . ?
C16 N2 C18 120.6(4) . . ?
C16 N2 Ni1 124.5(3) . . ?
C18 N2 Ni1 114.6(3) . . ?
C2 C1 C6 121.4(5) . . ?
C2 C1 N1 120.5(4) . . ?
C6 C1 N1 117.9(4) . . ?
C1 C2 C3 117.7(5) . . ?
C1 C2 C7 122.1(5) . . ?
C3 C2 C7 120.2(5) . . ?
C4 C3 C2 121.1(6) . . ?
C3 C4 C5 120.5(6) . . ?
C4 C5 C6 121.7(6) . . ?
C5 C6 C1 117.6(5) . . ?
C5 C6 C10 120.5(5) . . ?
C1 C6 C10 121.9(5) . . ?
C2 C7 C8 112.0(5) . . ?
C2 C7 C9 112.2(6) . . ?
C8 C7 C9 109.4(6) . . ?
C12 C10 C6 113.0(6) . . ?
C12 C10 C11 106.8(7) . . ?
C6 C10 C11 114.3(6) . . ?
N1 C14 C15 122.6(5) . . ?
N1 C14 C13 120.6(5) . . ?
C15 C14 C13 116.9(5) . . ?
C14 C15 C16 129.2(5) . . ?
N2 C16 C15 122.7(5) . . ?
N2 C16 C17 120.2(5) . . ?
C15 C16 C17 117.0(5) . . ?
C23 C18 C19 121.3(5) . . ?
C23 C18 N2 119.5(5) . . ?
C19 C18 N2 119.2(5) . . ?
C20 C19 C18 117.3(6) . . ?
C20 C19 C24 120.6(6) . . ?
C18 C19 C24 122.0(5) . . ?
C21 C20 C19 122.1(7) . . ?
C20 C21 C22 120.4(7) . . ?
C23 C22 C21 120.3(7) . . ?
C22 C23 C18 118.5(6) . . ?
C22 C23 C27 119.5(6) . . ?
C18 C23 C27 122.0(5) . . ?
C19 C24 C26 114.9(7) . . ?
C19 C24 C25 110.2(6) . . ?
C26 C24 C25 109.0(8) . . ?
C28 C27 C29 108.4(8) . . ?
C28 C27 C23 112.3(7) . . ?
C29 C27 C23 111.9(7) . . ?
C37 C36 C41 115.7(5) . . ?
C37 C36 P1 120.1(5) . . ?
C41 C36 P1 124.1(5) . . ?
C37 C36 P1A 150.6(5) . . ?
C41 C36 P1A 89.7(5) . . ?
P1 C36 P1A 38.9(4) . . ?
C38 C37 C36 122.1(6) . . ?
C40 C41 C36 122.6(6) . . ?
C39 C40 C41 119.0(6) . . ?
C35 C30 C31 114.6(7) . . ?
C35 C30 P1 129.1(7) . . ?
C31 C30 P1 116.3(7) . . ?
C35 C30 P1A 91.4(7) . . ?
C31 C30 P1A 150.8(7) . . ?
P1 C30 P1A 40.5(4) . . ?
C37 C38 C39 120.2(7) . . ?
C40 C39 C38 120.3(7) . . ?
C30 C35 C34 125.9(11) . . ?
C32 C31 C30 121.0(11) . . ?
C34 C33 C32 124.3(16) . . ?
C33 C34 C35 117.4(16) . . ?
C33 C32 C31 116.6(13) . . ?

loop_
_geom_bond_atom_site_label_1
_geom_bond_atom_site_label_2
_geom_bond_distance
_geom_bond_site_symmetry_2
_geom_bond_publ_flag
Ni1 N2 1.884(4) . ?
Ni1 N1 1.919(4) . ?
Ni1 P1A 2.034(11) . ?
Ni1 P1 2.1824(18) . ?
P1 P1A 1.319(14) . ?
P1 C30 1.809(7) . ?
P1 C36 1.810(6) . ?
P1A C30 1.976(11) . ?
P1A C36 2.075(12) . ?
N1 C14 1.335(6) . ?
N1 C1 1.437(6) . ?
N2 C16 1.317(6) . ?
N2 C18 1.429(6) . ?
C1 C2 1.397(7) . ?
C1 C6 1.404(7) . ?
C2 C3 1.399(7) . ?
C2 C7 1.520(8) . ?
C3 C4 1.359(9) . ?
C4 C5 1.364(8) . ?
C5 C6 1.381(8) . ?
C6 C10 1.499(8) . ?
C7 C8 1.521(9) . ?
C7 C9 1.530(9) . ?
C10 C12 1.492(10) . ?
C10 C11 1.513(9) . ?
C13 C14 1.506(7) . ?
C14 C15 1.386(7) . ?
C15 C16 1.402(7) . ?
C16 C17 1.513(7) . ?
C18 C23 1.393(8) . ?
C18 C19 1.408(7) . ?
C19 C20 1.389(8) . ?
C19 C24 1.489(8) . ?
C20 C21 1.342(10) . ?
C21 C22 1.389(10) . ?
C22 C23 1.386(8) . ?
C23 C27 1.529(9) . ?
C24 C26 1.513(10) . ?
C24 C25 1.516(9) . ?
C27 C28 1.508(11) . ?
C27 C29 1.509(11) . ?
C36 C37 1.377(8) . ?
C36 C41 1.390(8) . ?
C37 C38 1.350(9) . ?
C41 C40 1.365(8) . ?
C40 C39 1.349(9) . ?
C30 C35 1.314(11) . ?
C30 C31 1.399(11) . ?
C38 C39 1.365(9) . ?
C35 C34 1.344(13) . ?
C31 C32 1.385(14) . ?
C33 C34 1.284(19) . ?
C33 C32 1.344(18) . ?
